data_2002974
loop_
_publ_author_name
'Ferguson, George'
'Glidewell, Christopher'
'Gregson, Richard M.'
'Lavender, Emma S.'

_publ_section_title
;
 Crystal engineering using bisphenols: interwoven ladders, sheet and
 framework structures in the binary adducts of 4,4'-sulfonyldiphenol
 with pyrazine (2/1), 4,4'-bipyridyl (1/1),
 <i>trans</i>-1,2-bis(4-pyridyl)ethene (1/1), 1,2-bis(4-pyridyl)ethane
 (1/1) and 4,4'-trimethylenedipyridine (1/1), and in
 4,4'-sulfonyldiphenol--4,4'-trimethylenedipiperidine--water (2/2/1)
;
_journal_coden_ASTM ASBSDK
_journal_issue 4
_journal_name_full
;
 Acta Crystallographica, Section B: Structural Science
;
_journal_page_first 573
_journal_page_last 590
_journal_paper_doi 10.1107/S0108768199002645
_journal_volume 55
_journal_year 1999
_chemical_formula_moiety 'C12 H10 O4 S, C12 H12 N2'
_chemical_formula_sum 'C24 H22 N2 O4 S'
_chemical_formula_weight 434.50
_chemical_name_systematic
;
4,4'Sulfonyldiphenol--1,2-bis(4-pyridyl)ethane (1/1)
;
_space_group_IT_number 2
_symmetry_cell_setting triclinic
_symmetry_space_group_name_Hall '-P 1'
_symmetry_space_group_name_H-M 'P -1'
_cell_angle_alpha 114.003(14)
_cell_angle_beta 104.694(14)
_cell_angle_gamma 93.690(13)
_cell_formula_units_Z 2
_cell_length_a 7.7599(9)
_cell_length_b 12.4866(16)
_cell_length_c 12.914(2)
_cell_measurement_reflns_used 25
_cell_measurement_temperature 294.0(10)
_cell_measurement_theta_max 22.45
_cell_measurement_theta_min 9.84
_cell_volume 1085.6(3)
_computing_cell_refinement 'SET4 & CELDIM (Enraf-Nonius, 1992)'
_computing_data_collection 'CAD4 (Enraf-Nonius, 1992)'
_computing_data_reduction 'DATRD2 in NRCVAX96 (Gabe et al., 1989)'
_computing_molecular_graphics 'NRCVAX96, ORTEP (Johnson, 1976), PLATON (Spek, 1998)'
_computing_publication_material 'NRCVAX96, SHELXL97  and WordPerfect macro PREP8 (Ferguson, 1998)'
_computing_structure_refinement 'NRCVAX96 and SHELXL97 (Sheldrick, 1997b)'
_computing_structure_solution 'SHELXS97 (Sheldrick, 1997a)'
_diffrn_ambient_temperature 294.0(10)
_diffrn_measured_fraction_theta_full 0.999
_diffrn_measured_fraction_theta_max 0.999
_diffrn_measurement_device_type 'Enraf-Nonius CAD-4'
_diffrn_measurement_method \q/2\q
_diffrn_radiation_monochromator graphite
_diffrn_radiation_source 'X-ray tube'
_diffrn_radiation_type 'Mo K\a'
_diffrn_radiation_wavelength 0.7107
_diffrn_reflns_av_R_equivalents 0.000
_diffrn_reflns_av_sigmaI/netI 0.0175
_diffrn_reflns_limit_h_max 9
_diffrn_reflns_limit_h_min -10
_diffrn_reflns_limit_k_max 16
_diffrn_reflns_limit_k_min 0
_diffrn_reflns_limit_l_max 15
_diffrn_reflns_limit_l_min -16
_diffrn_reflns_number 4973
_diffrn_reflns_theta_full 27.42
_diffrn_reflns_theta_max 27.42
_diffrn_reflns_theta_min 2.76
_diffrn_standards_decay_% 'no decay, variation 0.7'
_diffrn_standards_interval_time 120
_diffrn_standards_number 3
_exptl_absorpt_coefficient_mu 0.183
_exptl_absorpt_correction_T_max .9506
_exptl_absorpt_correction_T_min .9335
_exptl_absorpt_correction_type gaussian
_exptl_absorpt_process_details 'ABSO in NRCVAX (Gabe et al., 1989)'
_exptl_crystal_colour colourless
_exptl_crystal_density_diffrn 1.329
_exptl_crystal_density_method 'not measured'
_exptl_crystal_description plate
_exptl_crystal_F_000 456
_exptl_crystal_size_max .42
_exptl_crystal_size_mid .42
_exptl_crystal_size_min .32
_refine_diff_density_max 0.434
_refine_diff_density_min -0.318
_refine_ls_extinction_coef 0.015(2)
_refine_ls_extinction_method SHELXL
_refine_ls_goodness_of_fit_ref 1.072
_refine_ls_hydrogen_treatment constr
_refine_ls_matrix_type full
_refine_ls_number_parameters 283
_refine_ls_number_reflns 4973
_refine_ls_number_restraints 0
_refine_ls_restrained_S_all 1.072
_refine_ls_R_factor_all 0.0558
_refine_ls_R_factor_gt 0.0418
_refine_ls_shift/su_max 0.001
_refine_ls_shift/su_mean 0.000
_refine_ls_structure_factor_coef Fsqd
_refine_ls_weighting_details 'w=1/[\s^2^(Fo^2^)+(0.0602P)^2^+0.2544P] where P=(Fo^2^+2Fc^2^)/3'
_refine_ls_weighting_scheme calc
_refine_ls_wR_factor_ref 0.1225
_reflns_number_gt 3905
_reflns_number_total 4973
_reflns_threshold_expression >2\s(I)
_cod_data_source_file cf0004.cif
_cod_data_source_block 6c
_cod_depositor_comments
;
The following automatic conversions were performed:
'_exptl_absorpt_correction_type' value 'Gaussian' changed to 'gaussian'
according to '/home/saulius/struct/CIF-dictionaries/cif_core.dic'
dictionary named 'cif_core.dic' version 2.4.1 from 2010-06-29.

Automatic conversion script
Id: cif_fix_enum 1527 2010-12-29 10:47:43Z saulius 

The following automatic conversions were performed:

'_exptl_absorpt_correction_type' value 'Gaussian' changed to
'gaussian' according to
/home/saulius/struct/CIF-dictionaries/cif_core.dic dictionary named
'cif_core.dic' version 2.4.1 from 2010-06-29.

Automatic conversion script
Id: cif_fix_values 1715 2011-07-08 13:25:40Z adriana 
;
_cod_original_cell_volume 1085.7(3)
_cod_database_code 2002974
_cod_database_fobs_code 2002974

loop_
_symmetry_equiv_pos_as_xyz
'x, y, z'
'-x, -y, -z'

loop_
_atom_site_label
_atom_site_fract_x
_atom_site_fract_y
_atom_site_fract_z
_atom_site_U_iso_or_equiv
_atom_site_adp_type
_atom_site_calc_flag
_atom_site_refinement_flags
_atom_site_occupancy
_atom_site_disorder_assembly
_atom_site_disorder_group
_atom_site_type_symbol
S1 0.82235(6) 0.55444(4) 0.75430(4) 0.04529(14) Uani d . 1 . . S
O11 1.01380(17) 0.56195(12) 0.80197(12) 0.0637(4) Uani d . 1 . . O
O12 0.7644(2) 0.62870(11) 0.69620(12) 0.0644(4) Uani d . 1 . . O
O14 0.5356(2) 0.05715(11) 0.39760(11) 0.0590(4) Uani d . 1 . . O
O24 0.50738(18) 0.68579(13) 1.14705(11) 0.0567(3) Uani d . 1 . . O
C11 0.7243(2) 0.40583(14) 0.65068(13) 0.0391(3) Uani d . 1 . . C
C12 0.7524(2) 0.31208(15) 0.68072(14) 0.0447(4) Uani d . 1 . . C
C13 0.6869(3) 0.19626(15) 0.59558(15) 0.0491(4) Uani d . 1 . . C
C14 0.5920(2) 0.17269(14) 0.47903(14) 0.0429(4) Uani d . 1 . . C
C15 0.5584(2) 0.26648(16) 0.45090(14) 0.0491(4) Uani d . 1 . . C
C16 0.6256(3) 0.38222(15) 0.53616(14) 0.0481(4) Uani d . 1 . . C
C21 0.7297(2) 0.58808(13) 0.87172(13) 0.0388(3) Uani d . 1 . . C
C22 0.8382(2) 0.61042(16) 0.98433(15) 0.0480(4) Uani d . 1 . . C
C23 0.7659(2) 0.64345(17) 1.07763(15) 0.0518(4) Uani d . 1 . . C
C24 0.5848(2) 0.65341(14) 1.05917(14) 0.0419(4) Uani d . 1 . . C
C25 0.4755(2) 0.62909(14) 0.94553(14) 0.0437(4) Uani d . 1 . . C
C26 0.5482(2) 0.59739(14) 0.85305(14) 0.0429(4) Uani d . 1 . . C
N31 0.3942(2) 0.01783(13) 0.16574(12) 0.0483(3) Uani d . 1 . . N
C32 0.3800(3) 0.09352(16) 0.11731(16) 0.0537(4) Uani d . 1 . . C
C33 0.2733(3) 0.06495(18) 0.00375(16) 0.0560(5) Uani d . 1 . . C
C34 0.1713(3) -0.04915(17) -0.06678(15) 0.0523(4) Uani d . 1 . . C
C35 0.1904(3) -0.12917(16) -0.01837(16) 0.0568(5) Uani d . 1 . . C
C36 0.3010(3) -0.09299(16) 0.09651(16) 0.0522(4) Uani d . 1 . . C
C37 0.0424(3) -0.0851(2) -0.18997(17) 0.0691(6) Uani d . 1 . . C
N41 -0.2507(2) -0.26148(17) -0.63894(13) 0.0607(4) Uani d . 1 . . N
C42 -0.1746(3) -0.3384(2) -0.60482(17) 0.0618(5) Uani d . 1 . . C
C43 -0.0589(3) -0.30801(19) -0.49284(16) 0.0582(5) Uani d . 1 . . C
C44 -0.0141(2) -0.19092(19) -0.41014(15) 0.0549(5) Uani d . 1 . . C
C45 -0.0911(3) -0.1100(2) -0.44520(19) 0.0703(6) Uani d . 1 . . C
C46 -0.2100(3) -0.1488(2) -0.55931(19) 0.0703(6) Uani d . 1 . . C
C47 0.1154(3) -0.1543(2) -0.28671(17) 0.0700(6) Uani d . 1 . . C
H14 0.4981 0.0538 0.3308 0.089 Uiso calc R 1 . . H
H24 0.5830 0.6972 1.2096 0.085 Uiso calc R 1 . . H
H12 0.8156 0.3277 0.7585 0.054 Uiso calc R 1 . . H
H13 0.7058 0.1335 0.6157 0.059 Uiso calc R 1 . . H
H15 0.4902 0.2513 0.3742 0.059 Uiso calc R 1 . . H
H16 0.6043 0.4450 0.5165 0.058 Uiso calc R 1 . . H
H22 0.9595 0.6032 0.9970 0.058 Uiso calc R 1 . . H
H23 0.8390 0.6591 1.1533 0.062 Uiso calc R 1 . . H
H25 0.3534 0.6343 0.9322 0.052 Uiso calc R 1 . . H
H26 0.4753 0.5821 0.7774 0.052 Uiso calc R 1 . . H
H32 0.4466 0.1708 0.1631 0.064 Uiso calc R 1 . . H
H33 0.2694 0.1218 -0.0256 0.067 Uiso calc R 1 . . H
H35 0.1287 -0.2078 -0.0632 0.068 Uiso calc R 1 . . H
H36 0.3110 -0.1488 0.1272 0.063 Uiso calc R 1 . . H
H37A -0.0695 -0.1323 -0.1991 0.083 Uiso calc R 1 . . H
H37B 0.0133 -0.0137 -0.1974 0.083 Uiso calc R 1 . . H
H42 -0.2012 -0.4182 -0.6601 0.074 Uiso calc R 1 . . H
H43 -0.0115 -0.3664 -0.4735 0.070 Uiso calc R 1 . . H
H45 -0.0634 -0.0293 -0.3924 0.084 Uiso calc R 1 . . H
H46 -0.2631 -0.0929 -0.5804 0.084 Uiso calc R 1 . . H
H47A 0.1451 -0.2256 -0.2790 0.084 Uiso calc R 1 . . H
H47B 0.2270 -0.1070 -0.2779 0.084 Uiso calc R 1 . . H

loop_
_atom_site_aniso_label
_atom_site_aniso_U_11
_atom_site_aniso_U_22
_atom_site_aniso_U_33
_atom_site_aniso_U_12
_atom_site_aniso_U_13
_atom_site_aniso_U_23
S1 0.0500(3) 0.0392(2) 0.0382(2) 0.00062(16) 0.01294(17) 0.01030(16)
O11 0.0438(7) 0.0654(8) 0.0552(8) -0.0044(6) 0.0137(6) 0.0038(6)
O12 0.0994(11) 0.0450(7) 0.0531(8) 0.0071(7) 0.0283(8) 0.0236(6)
O14 0.0811(10) 0.0418(6) 0.0369(6) -0.0001(6) 0.0067(6) 0.0091(5)
O24 0.0539(8) 0.0759(9) 0.0389(6) 0.0187(7) 0.0144(6) 0.0227(6)
C11 0.0393(8) 0.0390(8) 0.0324(7) 0.0059(6) 0.0096(6) 0.0103(6)
C12 0.0498(9) 0.0473(9) 0.0306(7) 0.0039(7) 0.0054(7) 0.0157(7)
C13 0.0635(11) 0.0426(9) 0.0391(8) 0.0064(8) 0.0107(8) 0.0193(7)
C14 0.0445(9) 0.0415(8) 0.0342(8) 0.0035(7) 0.0099(6) 0.0105(6)
C15 0.0533(10) 0.0526(9) 0.0302(7) 0.0161(8) 0.0026(7) 0.0125(7)
C16 0.0588(10) 0.0440(9) 0.0372(8) 0.0189(8) 0.0088(7) 0.0159(7)
C21 0.0434(8) 0.0322(7) 0.0337(7) 0.0044(6) 0.0076(6) 0.0104(6)
C22 0.0405(9) 0.0599(10) 0.0420(8) 0.0153(8) 0.0069(7) 0.0233(8)
C23 0.0477(10) 0.0686(12) 0.0352(8) 0.0146(8) 0.0040(7) 0.0237(8)
C24 0.0451(9) 0.0412(8) 0.0367(8) 0.0087(7) 0.0097(7) 0.0160(7)
C25 0.0372(8) 0.0449(9) 0.0394(8) 0.0073(7) 0.0039(6) 0.0137(7)
C26 0.0434(9) 0.0404(8) 0.0314(7) 0.0031(6) -0.0002(6) 0.0103(6)
N31 0.0497(8) 0.0463(8) 0.0347(7) 0.0046(6) 0.0056(6) 0.0091(6)
C32 0.0593(11) 0.0422(9) 0.0441(9) -0.0019(8) 0.0073(8) 0.0108(7)
C33 0.0687(12) 0.0537(10) 0.0436(9) 0.0106(9) 0.0139(8) 0.0214(8)
C34 0.0524(10) 0.0563(10) 0.0341(8) 0.0165(8) 0.0091(7) 0.0080(8)
C35 0.0596(11) 0.0406(9) 0.0450(9) 0.0019(8) 0.0024(8) 0.0036(7)
C36 0.0599(11) 0.0423(9) 0.0450(9) 0.0086(8) 0.0100(8) 0.0138(7)
C37 0.0633(13) 0.0865(15) 0.0401(10) 0.0262(11) 0.0071(9) 0.0144(10)
N41 0.0490(9) 0.0903(13) 0.0355(7) 0.0141(8) 0.0103(6) 0.0222(8)
C42 0.0556(11) 0.0707(13) 0.0414(10) 0.0051(10) 0.0104(8) 0.0114(9)
C43 0.0549(11) 0.0718(13) 0.0449(10) 0.0135(9) 0.0130(8) 0.0239(9)
C44 0.0418(9) 0.0790(13) 0.0366(8) 0.0129(9) 0.0105(7) 0.0190(9)
C45 0.0744(14) 0.0667(13) 0.0475(11) 0.0143(11) 0.0075(10) 0.0102(10)
C46 0.0733(14) 0.0842(16) 0.0515(11) 0.0258(12) 0.0120(10) 0.0306(11)
C47 0.0533(12) 0.1002(17) 0.0385(9) 0.0218(11) 0.0068(8) 0.0165(10)

loop_
_atom_type_symbol
_atom_type_description
_atom_type_scat_dispersion_real
_atom_type_scat_dispersion_imag
_atom_type_scat_source
C C 0.0033 0.0016 'International Tables Vol C Tables 4.2.6.8 and 6.1.1.4'
H H 0.0000 0.0000 'International Tables Vol C Tables 4.2.6.8 and 6.1.1.4'
N N 0.0061 0.0033 'International Tables Vol C Tables 4.2.6.8 and 6.1.1.4'
O O 0.0106 0.0060 'International Tables Vol C Tables 4.2.6.8 and 6.1.1.4'
S S 0.1246 0.1234 'International Tables Vol C Tables 4.2.6.8 and 6.1.1.4'

loop_
_geom_angle_atom_site_label_1
_geom_angle_atom_site_label_2
_geom_angle_atom_site_label_3
_geom_angle
_geom_angle_publ_flag
O11 S1 O12 118.23(9) no
O11 S1 C11 108.62(8) no
O12 S1 C11 107.03(8) no
O11 S1 C21 107.41(8) no
O12 S1 C21 107.97(8) no
C11 S1 C21 107.10(7) no
S1 C11 C12 121.06(12) no
S1 C11 C16 119.12(13) no
C12 C11 C16 119.74(15) no
C11 C12 C13 119.97(15) no
C12 C13 C14 120.09(16) no
O14 C14 C13 117.83(15) no
O14 C14 C15 122.58(15) no
C13 C14 C15 119.58(15) no
C14 C15 C16 120.05(15) no
C11 C16 C15 120.47(16) no
S1 C21 C22 120.42(13) no
S1 C21 C26 119.75(12) no
C22 C21 C26 119.78(15) no
C21 C22 C23 119.83(16) no
C22 C23 C24 120.42(15) no
O24 C24 C23 122.90(15) no
O24 C24 C25 117.50(15) no
C23 C24 C25 119.60(15) no
C24 C25 C26 119.87(15) no
C21 C26 C25 120.49(14) no
C32 N31 C36 116.34(15) no
N31 C32 C33 124.09(17) no
C32 C33 C34 119.55(18) no
C33 C34 C35 116.54(16) no
C33 C34 C37 122.54(19) no
C35 C34 C37 120.91(18) no
C34 C35 C36 120.09(17) no
N31 C36 C35 123.32(17) no
C34 C37 C47 113.61(17) no
C42 N41 C46 116.77(17) no
N41 C42 C43 124.2(2) no
C42 C43 C44 119.3(2) no
C43 C44 C45 116.85(17) no
C43 C44 C47 120.6(2) no
C45 C44 C47 122.6(2) no
C44 C45 C46 120.1(2) no
N41 C46 C45 122.7(2) no
C37 C47 C44 113.62(17) no

loop_
_geom_bond_atom_site_label_1
_geom_bond_atom_site_label_2
_geom_bond_distance
_geom_bond_publ_flag
S1 O11 1.4373(14) no
S1 O12 1.4399(14) no
S1 C11 1.7591(16) no
S1 C21 1.7510(17) no
O14 C14 1.3528(19) no
O24 C24 1.347(2) no
C11 C12 1.388(2) no
C11 C16 1.379(2) no
C12 C13 1.374(2) no
C13 C14 1.394(2) no
C14 C15 1.382(2) no
C15 C16 1.375(2) no
C21 C22 1.386(2) no
C21 C26 1.388(2) no
C22 C23 1.381(2) no
C23 C24 1.387(2) no
C24 C25 1.392(2) no
C25 C26 1.374(2) no
N31 C32 1.325(2) no
N31 C36 1.332(2) no
C32 C33 1.373(3) no
C33 C34 1.385(3) no
C34 C35 1.375(3) no
C34 C37 1.512(2) no
C35 C36 1.378(3) no
C37 C47 1.474(3) no
N41 C42 1.323(3) no
N41 C46 1.318(3) no
C42 C43 1.376(3) no
C43 C44 1.369(3) no
C44 C45 1.377(3) no
C44 C47 1.515(2) no
C45 C46 1.389(3) no

loop_
_geom_hbond_atom_site_label_D
_geom_hbond_atom_site_label_H
_geom_hbond_atom_site_label_A
_geom_hbond_site_symmetry_A
_geom_hbond_distance_DH
_geom_hbond_distance_HA
_geom_hbond_distance_DA
_geom_hbond_angle_DHA
_geom_hbond_publ_flag
O14 H14 N31 . .82 1.92 2.735(2) 170 no
O24 H24 N41 1_667 .82 1.89 2.706(2) 174 no
C16 H16 O12 . .93 2.46 2.859(2) 106 no
C22 H22 O11 . .93 2.51 2.889(2) 105 no
C46 H46 O14 1_454 .93 2.57 3.476(3) 164 yes

loop_
_geom_torsion_atom_site_label_1
_geom_torsion_atom_site_label_2
_geom_torsion_atom_site_label_3
_geom_torsion_atom_site_label_4
_geom_torsion
_geom_torsion_publ_flag
O11 S1 C11 C16 -124.45(15) no
O12 S1 C11 C16 4.25(16) no
C21 S1 C11 C16 119.84(14) no
O11 S1 C11 C12 52.30(16) no
O12 S1 C11 C12 -179.00(14) no
C21 S1 C11 C12 -63.41(15) no
C16 C11 C12 C13 2.0(3) no
S1 C11 C12 C13 -174.69(14) no
C11 C12 C13 C14 .0(3) no
C12 C13 C14 O14 177.82(16) no
C12 C13 C14 C15 -2.5(3) no
O14 C14 C15 C16 -177.29(17) no
C13 C14 C15 C16 3.1(3) no
C14 C15 C16 C11 -1.1(3) no
C12 C11 C16 C15 -1.5(3) no
S1 C11 C16 C15 175.29(14) no
O11 S1 C21 C22 -2.71(17) no
O12 S1 C21 C22 -131.23(14) no
C11 S1 C21 C22 113.81(14) no
O11 S1 C21 C26 174.56(13) no
O12 S1 C21 C26 46.04(15) no
C11 S1 C21 C26 -68.92(14) no
C26 C21 C22 C23 -.9(3) no
S1 C21 C22 C23 176.34(14) no
C21 C22 C23 C24 .6(3) no
C22 C23 C24 O24 -179.70(17) no
C22 C23 C24 C25 .4(3) no
O24 C24 C25 C26 179.04(15) no
C23 C24 C25 C26 -1.1(3) no
C24 C25 C26 C21 .7(2) no
C22 C21 C26 C25 .3(2) no
S1 C21 C26 C25 -177.01(12) no
C36 N31 C32 C33 1.8(3) no
N31 C32 C33 C34 .4(3) no
C32 C33 C34 C35 -2.6(3) no
C32 C33 C34 C37 176.35(19) no
C33 C34 C35 C36 2.5(3) no
C37 C34 C35 C36 -176.42(18) no
C32 N31 C36 C35 -1.9(3) no
C34 C35 C36 N31 -.3(3) no
C35 C34 C37 C47 -79.2(3) no
C33 C34 C37 C47 101.9(3) no
C46 N41 C42 C43 .5(3) no
N41 C42 C43 C44 -1.4(3) no
C42 C43 C44 C45 .6(3) no
C42 C43 C44 C47 -178.99(19) no
C43 C44 C45 C46 .9(3) no
C47 C44 C45 C46 -179.6(2) no
C42 N41 C46 C45 1.1(3) no
C44 C45 C46 N41 -1.8(4) no
C34 C37 C47 C44 179.7(2) no
C43 C44 C47 C37 -126.6(2) no
C45 C44 C47 C37 53.9(3) no

loop_
_cod_related_entry_id
_cod_related_entry_database
_cod_related_entry_code
1 ChemSpider 21140664
